data_7003322
loop_
_publ_author_name
'Petrovic, Dejan'
'Hill, Lyndal M. R.'
'Jones, Peter G.'
'Tolman, William B.'
'Tamm, Matthias'

_publ_section_title
;
 Synthesis and reactivity of copper(i) complexes with an
 ethylene-bridged bis(imidazolin-2-imine) ligand
;
_journal_issue 7
_journal_name_full 'Dalton Transactions'
_journal_page_first 887
_journal_page_last 894
_journal_paper_doi 10.1039/b715590e
_journal_year 2008
_chemical_formula_sum 'C24 H44 Cl Cu N6'
_chemical_formula_weight 515.64
_chemical_name_systematic
;
?
;
_space_group_IT_number 14
_symmetry_cell_setting monoclinic
_symmetry_space_group_name_Hall '-P 2yn'
_symmetry_space_group_name_H-M 'P 1 21/n 1'
_atom_sites_solution_hydrogens geom
_atom_sites_solution_primary direct
_atom_sites_solution_secondary difmap
_audit_creation_method SHELXL-97
_cell_angle_alpha 90.00
_cell_angle_beta 107.664(3)
_cell_angle_gamma 90.00
_cell_formula_units_Z 4
_cell_length_a 16.7423(12)
_cell_length_b 9.2407(6)
_cell_length_c 18.3128(14)
_cell_measurement_reflns_used 6881
_cell_measurement_temperature 133(2)
_cell_measurement_theta_max 30.41
_cell_measurement_theta_min 2.33
_cell_volume 2699.6(3)
_computing_cell_refinement 'Bruker SAINT'
_computing_data_collection 'Bruker SMART'
_computing_data_reduction 'Bruker SAINT'
_computing_molecular_graphics 'Siemens XP'
_computing_publication_material SHELXL-97
_computing_structure_refinement 'SHELXL-97 (Sheldrick, 1997)'
_computing_structure_solution 'SHELXS-97 (Sheldrick, 1990)'
_diffrn_ambient_temperature 133(2)
_diffrn_detector_area_resol_mean 8.192
_diffrn_measured_fraction_theta_full 0.999
_diffrn_measured_fraction_theta_max 0.998
_diffrn_measurement_device_type 'Bruker SMART 1000 CCD'
_diffrn_measurement_method '\w- & \f-scan'
_diffrn_radiation_monochromator graphite
_diffrn_radiation_source 'fine-focus sealed tube'
_diffrn_radiation_type MoK\a
_diffrn_radiation_wavelength 0.71073
_diffrn_reflns_av_R_equivalents 0.0316
_diffrn_reflns_av_sigmaI/netI 0.0219
_diffrn_reflns_limit_h_max 23
_diffrn_reflns_limit_h_min -23
_diffrn_reflns_limit_k_max 13
_diffrn_reflns_limit_k_min -13
_diffrn_reflns_limit_l_max 26
_diffrn_reflns_limit_l_min -26
_diffrn_reflns_number 56246
_diffrn_reflns_theta_full 30.50
_diffrn_reflns_theta_max 30.53
_diffrn_reflns_theta_min 1.44
_exptl_absorpt_coefficient_mu 0.930
_exptl_absorpt_correction_T_max 0.8730
_exptl_absorpt_correction_T_min 0.7697
_exptl_absorpt_correction_type multi-scan
_exptl_absorpt_process_details SADABS
_exptl_crystal_colour red
_exptl_crystal_density_diffrn 1.269
_exptl_crystal_density_method 'not measured'
_exptl_crystal_description fragment
_exptl_crystal_F_000 1104
_exptl_crystal_size_max 0.33
_exptl_crystal_size_mid 0.28
_exptl_crystal_size_min 0.15
_refine_diff_density_max 0.485
_refine_diff_density_min -0.214
_refine_diff_density_rms 0.065
_refine_ls_extinction_method none
_refine_ls_goodness_of_fit_ref 1.096
_refine_ls_hydrogen_treatment 'rigid methyls, others riding'
_refine_ls_matrix_type full
_refine_ls_number_parameters 301
_refine_ls_number_reflns 8246
_refine_ls_number_restraints 0
_refine_ls_restrained_S_all 1.096
_refine_ls_R_factor_all 0.0489
_refine_ls_R_factor_gt 0.0319
_refine_ls_shift/su_max 0.001
_refine_ls_shift/su_mean 0.000
_refine_ls_structure_factor_coef Fsqd
_refine_ls_weighting_details 'calc w=1/[\s^2^(Fo^2^)+(0.0394P)^2^+1.1240P] where P=(Fo^2^+2Fc^2^)/3'
_refine_ls_weighting_scheme calc
_refine_ls_wR_factor_gt 0.0768
_refine_ls_wR_factor_ref 0.0875
_reflns_number_gt 6538
_reflns_number_total 8246
_reflns_threshold_expression >2sigma(I)
_cod_data_source_file b715590e.txt
_cod_data_source_block dpet17a
_cod_original_sg_symbol_H-M 'P 21/n'
_cod_database_code 7003322

loop_
_symmetry_equiv_pos_as_xyz
'x, y, z'
'-x+1/2, y+1/2, -z+1/2'
'-x, -y, -z'
'x-1/2, -y-1/2, z-1/2'

loop_
_atom_site_label
_atom_site_type_symbol
_atom_site_fract_x
_atom_site_fract_y
_atom_site_fract_z
_atom_site_U_iso_or_equiv
_atom_site_adp_type
_atom_site_occupancy
_atom_site_symmetry_multiplicity
_atom_site_calc_flag
_atom_site_refinement_flags
_atom_site_disorder_assembly
_atom_site_disorder_group
Cu1 Cu 0.949046(10) 0.177318(19) 0.159309(9) 0.02131(5) Uani 1 1 d . . .
Cl1 Cl 1.02631(2) 0.04640(4) 0.25149(2) 0.02708(8) Uani 1 1 d . . .
N1 N 0.98405(7) 0.30271(13) 0.08131(7) 0.0211(2) Uani 1 1 d . . .
N2 N 0.83535(7) 0.26443(14) 0.11338(6) 0.0201(2) Uani 1 1 d . . .
N3 N 1.10262(7) 0.46080(14) 0.14239(6) 0.0209(2) Uani 1 1 d . . .
N4 N 1.12387(7) 0.27036(14) 0.07864(6) 0.0208(2) Uani 1 1 d . . .
N5 N 0.68418(7) 0.27586(14) 0.08853(6) 0.0200(2) Uani 1 1 d . . .
N6 N 0.76525(7) 0.26070(14) 0.20868(6) 0.0199(2) Uani 1 1 d . . .
C1 C 0.91830(8) 0.41217(17) 0.05489(8) 0.0249(3) Uani 1 1 d . . .
H1A H 0.9213 0.4568 0.0067 0.030 Uiso 1 1 calc R . .
H1B H 0.9253 0.4892 0.0939 0.030 Uiso 1 1 calc R . .
C2 C 0.83443(8) 0.33668(16) 0.04180(8) 0.0221(3) Uani 1 1 d . . .
H2A H 0.7883 0.4082 0.0270 0.027 Uiso 1 1 calc R . .
H2B H 0.8256 0.2648 0.0000 0.027 Uiso 1 1 calc R . .
C3 C 1.06339(8) 0.34402(15) 0.09975(7) 0.0186(2) Uani 1 1 d . . .
C4 C 1.18818(8) 0.45900(17) 0.14686(8) 0.0236(3) Uani 1 1 d . . .
C5 C 1.20101(8) 0.34194(17) 0.10830(8) 0.0230(3) Uani 1 1 d . . .
C6 C 1.24708(10) 0.5793(2) 0.18135(10) 0.0349(4) Uani 1 1 d . . .
H6A H 1.3033 0.5553 0.1791 0.052 Uiso 1 1 calc R . .
H6B H 1.2489 0.5927 0.2349 0.052 Uiso 1 1 calc R . .
H6C H 1.2278 0.6687 0.1527 0.052 Uiso 1 1 calc R . .
C7 C 1.28035(9) 0.2967(2) 0.09305(10) 0.0332(4) Uani 1 1 d . . .
H7A H 1.2761 0.3172 0.0395 0.050 Uiso 1 1 calc R . .
H7B H 1.2892 0.1928 0.1028 0.050 Uiso 1 1 calc R . .
H7C H 1.3277 0.3506 0.1268 0.050 Uiso 1 1 calc R . .
C8 C 1.06902(10) 0.52254(18) 0.20139(8) 0.0268(3) Uani 1 1 d . . .
H8 H 1.0094 0.4897 0.1885 0.032 Uiso 1 1 calc R . .
C9 C 1.11473(12) 0.4584(2) 0.27979(9) 0.0387(4) Uani 1 1 d . . .
H9A H 1.1121 0.3525 0.2768 0.058 Uiso 1 1 calc R . .
H9B H 1.0880 0.4919 0.3175 0.058 Uiso 1 1 calc R . .
H9C H 1.1735 0.4895 0.2955 0.058 Uiso 1 1 calc R . .
C10 C 1.06697(14) 0.6862(2) 0.20002(13) 0.0466(5) Uani 1 1 d . . .
H10A H 1.1244 0.7237 0.2183 0.070 Uiso 1 1 calc R . .
H10B H 1.0351 0.7212 0.2334 0.070 Uiso 1 1 calc R . .
H10C H 1.0401 0.7197 0.1475 0.070 Uiso 1 1 calc R . .
C11 C 1.10316(9) 0.13695(18) 0.03314(8) 0.0267(3) Uani 1 1 d . . .
H11 H 1.0406 0.1324 0.0133 0.032 Uiso 1 1 calc R . .
C12 C 1.13427(13) 0.1378(2) -0.03698(10) 0.0421(4) Uani 1 1 d . . .
H12A H 1.1213 0.2314 -0.0631 0.063 Uiso 1 1 calc R . .
H12B H 1.1065 0.0604 -0.0721 0.063 Uiso 1 1 calc R . .
H12C H 1.1950 0.1222 -0.0208 0.063 Uiso 1 1 calc R . .
C13 C 1.13113(12) 0.00413(19) 0.08338(11) 0.0370(4) Uani 1 1 d . . .
H13A H 1.1925 0.0003 0.1015 0.056 Uiso 1 1 calc R . .
H13B H 1.1094 -0.0831 0.0536 0.056 Uiso 1 1 calc R . .
H13C H 1.1095 0.0096 0.1274 0.056 Uiso 1 1 calc R . .
C14 C 0.76675(8) 0.26457(15) 0.13397(7) 0.0178(2) Uani 1 1 d . . .
C15 C 0.63250(8) 0.28842(16) 0.13681(8) 0.0216(3) Uani 1 1 d . . .
C16 C 0.68224(9) 0.28275(16) 0.20970(8) 0.0223(3) Uani 1 1 d . . .
C17 C 0.54040(9) 0.3164(2) 0.10783(10) 0.0334(4) Uani 1 1 d . . .
H17A H 0.5193 0.3375 0.1511 0.050 Uiso 1 1 calc R . .
H17B H 0.5118 0.2307 0.0805 0.050 Uiso 1 1 calc R . .
H17C H 0.5296 0.3993 0.0728 0.050 Uiso 1 1 calc R . .
C18 C 0.65875(10) 0.3046(2) 0.28140(9) 0.0323(3) Uani 1 1 d . . .
H18A H 0.6006 0.3381 0.2682 0.049 Uiso 1 1 calc R . .
H18B H 0.6958 0.3772 0.3136 0.049 Uiso 1 1 calc R . .
H18C H 0.6645 0.2130 0.3094 0.049 Uiso 1 1 calc R . .
C19 C 0.65670(8) 0.21601(17) 0.00973(7) 0.0225(3) Uani 1 1 d . . .
H19 H 0.7085 0.2026 -0.0060 0.027 Uiso 1 1 calc R . .
C20 C 0.61779(12) 0.0668(2) 0.00815(10) 0.0384(4) Uani 1 1 d . . .
H20A H 0.6571 0.0035 0.0450 0.058 Uiso 1 1 calc R . .
H20B H 0.6054 0.0257 -0.0434 0.058 Uiso 1 1 calc R . .
H20C H 0.5658 0.0751 0.0219 0.058 Uiso 1 1 calc R . .
C21 C 0.60071(11) 0.3200(2) -0.04764(10) 0.0407(4) Uani 1 1 d . . .
H21A H 0.5453 0.3236 -0.0399 0.061 Uiso 1 1 calc R . .
H21B H 0.5949 0.2867 -0.0998 0.061 Uiso 1 1 calc R . .
H21C H 0.6258 0.4168 -0.0402 0.061 Uiso 1 1 calc R . .
C22 C 0.84287(9) 0.26339(17) 0.27357(8) 0.0243(3) Uani 1 1 d . . .
H22 H 0.8869 0.2161 0.2551 0.029 Uiso 1 1 calc R . .
C23 C 0.87183(12) 0.4178(2) 0.29396(10) 0.0389(4) Uani 1 1 d . . .
H23A H 0.8805 0.4654 0.2491 0.058 Uiso 1 1 calc R . .
H23B H 0.9246 0.4173 0.3360 0.058 Uiso 1 1 calc R . .
H23C H 0.8291 0.4705 0.3099 0.058 Uiso 1 1 calc R . .
C24 C 0.83778(11) 0.1758(2) 0.34255(9) 0.0345(4) Uani 1 1 d . . .
H24A H 0.8070 0.2312 0.3710 0.052 Uiso 1 1 calc R . .
H24B H 0.8945 0.1555 0.3761 0.052 Uiso 1 1 calc R . .
H24C H 0.8085 0.0845 0.3250 0.052 Uiso 1 1 calc R . .

loop_
_atom_site_aniso_label
_atom_site_aniso_U_11
_atom_site_aniso_U_22
_atom_site_aniso_U_33
_atom_site_aniso_U_23
_atom_site_aniso_U_13
_atom_site_aniso_U_12
Cu1 0.02129(9) 0.02107(10) 0.02041(9) 0.00122(6) 0.00460(6) 0.00184(6)
Cl1 0.02293(16) 0.02724(19) 0.02809(17) 0.00542(13) 0.00328(12) 0.00317(12)
N1 0.0150(5) 0.0260(6) 0.0223(5) 0.0028(4) 0.0058(4) -0.0007(4)
N2 0.0162(5) 0.0264(6) 0.0180(5) 0.0026(4) 0.0054(4) 0.0015(4)
N3 0.0181(5) 0.0263(6) 0.0185(5) -0.0012(4) 0.0057(4) -0.0013(4)
N4 0.0173(5) 0.0256(6) 0.0203(5) -0.0007(4) 0.0068(4) 0.0001(4)
N5 0.0151(5) 0.0269(6) 0.0179(5) -0.0026(4) 0.0048(4) 0.0006(4)
N6 0.0176(5) 0.0263(6) 0.0156(5) -0.0007(4) 0.0049(4) 0.0029(4)
C1 0.0174(6) 0.0292(8) 0.0273(7) 0.0088(6) 0.0057(5) 0.0014(5)
C2 0.0163(6) 0.0319(8) 0.0183(6) 0.0039(5) 0.0054(5) 0.0001(5)
C3 0.0174(6) 0.0237(7) 0.0154(5) 0.0030(4) 0.0061(4) 0.0008(5)
C4 0.0164(6) 0.0308(8) 0.0223(6) 0.0023(5) 0.0039(5) -0.0028(5)
C5 0.0151(6) 0.0320(8) 0.0219(6) 0.0047(5) 0.0055(5) 0.0010(5)
C6 0.0239(7) 0.0409(10) 0.0366(8) -0.0035(7) 0.0042(6) -0.0103(6)
C7 0.0196(7) 0.0420(10) 0.0402(9) 0.0052(7) 0.0123(6) 0.0039(6)
C8 0.0273(7) 0.0315(8) 0.0227(7) -0.0047(6) 0.0092(5) 0.0021(6)
C9 0.0466(10) 0.0490(11) 0.0201(7) -0.0028(7) 0.0093(7) -0.0069(8)
C10 0.0482(11) 0.0334(10) 0.0585(12) -0.0077(8) 0.0165(9) 0.0066(8)
C11 0.0242(7) 0.0306(8) 0.0253(7) -0.0067(6) 0.0076(5) 0.0004(6)
C12 0.0492(11) 0.0521(12) 0.0275(8) -0.0093(7) 0.0156(7) 0.0056(9)
C13 0.0426(9) 0.0270(9) 0.0415(9) -0.0035(7) 0.0129(7) 0.0011(7)
C14 0.0172(6) 0.0196(7) 0.0164(5) -0.0005(4) 0.0046(4) 0.0007(4)
C15 0.0167(6) 0.0259(7) 0.0237(6) -0.0020(5) 0.0082(5) 0.0012(5)
C16 0.0206(6) 0.0256(7) 0.0230(6) -0.0005(5) 0.0101(5) 0.0037(5)
C17 0.0174(6) 0.0491(11) 0.0334(8) -0.0065(7) 0.0076(6) 0.0047(6)
C18 0.0282(7) 0.0479(10) 0.0250(7) -0.0023(6) 0.0143(6) 0.0060(7)
C19 0.0191(6) 0.0328(8) 0.0144(6) -0.0015(5) 0.0033(5) -0.0037(5)
C20 0.0463(10) 0.0416(10) 0.0304(8) -0.0122(7) 0.0165(7) -0.0164(8)
C21 0.0357(9) 0.0561(12) 0.0244(7) 0.0090(7) 0.0002(6) 0.0056(8)
C22 0.0208(6) 0.0335(8) 0.0166(6) -0.0021(5) 0.0026(5) 0.0060(5)
C23 0.0390(9) 0.0435(11) 0.0303(8) -0.0084(7) 0.0048(7) -0.0115(8)
C24 0.0390(9) 0.0402(10) 0.0212(7) 0.0052(6) 0.0044(6) 0.0110(7)

loop_
_atom_type_symbol
_atom_type_description
_atom_type_scat_dispersion_real
_atom_type_scat_dispersion_imag
_atom_type_scat_source
C C 0.0033 0.0016 'International Tables Vol C Tables 4.2.6.8 and 6.1.1.4'
H H 0.0000 0.0000 'International Tables Vol C Tables 4.2.6.8 and 6.1.1.4'
N N 0.0061 0.0033 'International Tables Vol C Tables 4.2.6.8 and 6.1.1.4'
Cl Cl 0.1484 0.1585 'International Tables Vol C Tables 4.2.6.8 and 6.1.1.4'
Cu Cu 0.3201 1.2651 'International Tables Vol C Tables 4.2.6.8 and 6.1.1.4'

loop_
_geom_angle_atom_site_label_1
_geom_angle_atom_site_label_2
_geom_angle_atom_site_label_3
_geom_angle
_geom_angle_site_symmetry_1
_geom_angle_site_symmetry_3
_geom_angle_publ_flag
N2 Cu1 N1 85.22(5) . . ?
N2 Cu1 Cl1 145.24(3) . . ?
N1 Cu1 Cl1 128.98(3) . . ?
C3 N1 C1 118.72(12) . . ?
C3 N1 Cu1 117.42(9) . . ?
C1 N1 Cu1 105.92(8) . . ?
C14 N2 C2 118.90(11) . . ?
C14 N2 Cu1 133.06(9) . . ?
C2 N2 Cu1 108.01(8) . . ?
C3 N3 C4 108.97(11) . . ?
C3 N3 C8 119.75(11) . . ?
C4 N3 C8 124.63(12) . . ?
C3 N4 C5 109.18(12) . . ?
C3 N4 C11 120.64(11) . . ?
C5 N4 C11 130.17(12) . . ?
C14 N5 C15 108.57(11) . . ?
C14 N5 C19 121.03(11) . . ?
C15 N5 C19 124.76(11) . . ?
C14 N6 C16 108.95(11) . . ?
C14 N6 C22 121.63(11) . . ?
C16 N6 C22 128.27(11) . . ?
N1 C1 C2 107.50(12) . . ?
N2 C2 C1 108.01(11) . . ?
N1 C3 N4 123.74(13) . . ?
N1 C3 N3 129.79(12) . . ?
N4 C3 N3 106.47(11) . . ?
C5 C4 N3 107.49(12) . . ?
C5 C4 C6 129.12(13) . . ?
N3 C4 C6 123.02(14) . . ?
C4 C5 N4 107.88(12) . . ?
C4 C5 C7 127.93(14) . . ?
N4 C5 C7 124.05(14) . . ?
N3 C8 C10 112.70(14) . . ?
N3 C8 C9 110.15(13) . . ?
C10 C8 C9 113.97(15) . . ?
N4 C11 C13 110.97(12) . . ?
N4 C11 C12 113.02(14) . . ?
C13 C11 C12 113.12(14) . . ?
N2 C14 N6 124.53(12) . . ?
N2 C14 N5 128.92(12) . . ?
N6 C14 N5 106.47(11) . . ?
C16 C15 N5 107.77(11) . . ?
C16 C15 C17 128.47(13) . . ?
N5 C15 C17 123.54(13) . . ?
C15 C16 N6 107.98(12) . . ?
C15 C16 C18 128.25(13) . . ?
N6 C16 C18 123.66(12) . . ?
N5 C19 C21 112.42(13) . . ?
N5 C19 C20 111.18(12) . . ?
C21 C19 C20 112.91(14) . . ?
N6 C22 C23 110.65(13) . . ?
N6 C22 C24 113.75(13) . . ?
C23 C22 C24 112.93(13) . . ?

loop_
_geom_bond_atom_site_label_1
_geom_bond_atom_site_label_2
_geom_bond_distance
_geom_bond_site_symmetry_2
_geom_bond_publ_flag
Cu1 N2 2.0019(11) . ?
Cu1 N1 2.0577(12) . ?
Cu1 Cl1 2.1590(4) . ?
N1 C3 1.3237(17) . ?
N1 C1 1.4648(18) . ?
N2 C14 1.3130(16) . ?
N2 C2 1.4670(17) . ?
N3 C3 1.3764(18) . ?
N3 C4 1.4099(17) . ?
N3 C8 1.4760(18) . ?
N4 C3 1.3694(17) . ?
N4 C5 1.4054(18) . ?
N4 C11 1.4693(19) . ?
N5 C14 1.3843(16) . ?
N5 C15 1.4172(17) . ?
N5 C19 1.4822(17) . ?
N6 C14 1.3764(16) . ?
N6 C16 1.4105(17) . ?
N6 C22 1.4711(17) . ?
C1 C2 1.5203(19) . ?
C4 C5 1.344(2) . ?
C4 C6 1.493(2) . ?
C5 C7 1.497(2) . ?
C8 C10 1.513(3) . ?
C8 C9 1.527(2) . ?
C11 C13 1.520(2) . ?
C11 C12 1.525(2) . ?
C15 C16 1.3429(19) . ?
C15 C17 1.4932(19) . ?
C16 C18 1.4943(19) . ?
C19 C21 1.519(2) . ?
C19 C20 1.521(2) . ?
C22 C23 1.517(2) . ?
C22 C24 1.524(2) . ?

loop_
_geom_torsion_atom_site_label_1
_geom_torsion_atom_site_label_2
_geom_torsion_atom_site_label_3
_geom_torsion_atom_site_label_4
_geom_torsion
_geom_torsion_site_symmetry_1
_geom_torsion_site_symmetry_2
_geom_torsion_site_symmetry_3
_geom_torsion_site_symmetry_4
_geom_torsion_publ_flag
N2 Cu1 N1 C3 152.18(11) . . . . ?
Cl1 Cu1 N1 C3 -20.99(13) . . . . ?
N2 Cu1 N1 C1 16.87(9) . . . . ?
Cl1 Cu1 N1 C1 -156.30(7) . . . . ?
N1 Cu1 N2 C14 -168.66(14) . . . . ?
Cl1 Cu1 N2 C14 2.00(18) . . . . ?
N1 Cu1 N2 C2 13.15(9) . . . . ?
Cl1 Cu1 N2 C2 -176.19(7) . . . . ?
C3 N1 C1 C2 -177.19(12) . . . . ?
Cu1 N1 C1 C2 -42.58(12) . . . . ?
C14 N2 C2 C1 141.47(13) . . . . ?
Cu1 N2 C2 C1 -40.04(13) . . . . ?
N1 C1 C2 N2 56.13(15) . . . . ?
C1 N1 C3 N4 -136.50(14) . . . . ?
Cu1 N1 C3 N4 93.96(14) . . . . ?
C1 N1 C3 N3 44.6(2) . . . . ?
Cu1 N1 C3 N3 -84.98(16) . . . . ?
C5 N4 C3 N1 -179.21(12) . . . . ?
C11 N4 C3 N1 -0.2(2) . . . . ?
C5 N4 C3 N3 -0.06(14) . . . . ?
C11 N4 C3 N3 178.94(12) . . . . ?
C4 N3 C3 N1 179.54(13) . . . . ?
C8 N3 C3 N1 26.8(2) . . . . ?
C4 N3 C3 N4 0.46(14) . . . . ?
C8 N3 C3 N4 -152.24(12) . . . . ?
C3 N3 C4 C5 -0.71(15) . . . . ?
C8 N3 C4 C5 150.35(14) . . . . ?
C3 N3 C4 C6 172.85(13) . . . . ?
C8 N3 C4 C6 -36.1(2) . . . . ?
N3 C4 C5 N4 0.66(16) . . . . ?
C6 C4 C5 N4 -172.38(15) . . . . ?
N3 C4 C5 C7 176.55(14) . . . . ?
C6 C4 C5 C7 3.5(3) . . . . ?
C3 N4 C5 C4 -0.38(16) . . . . ?
C11 N4 C5 C4 -179.25(14) . . . . ?
C3 N4 C5 C7 -176.47(13) . . . . ?
C11 N4 C5 C7 4.7(2) . . . . ?
C3 N3 C8 C10 -136.23(15) . . . . ?
C4 N3 C8 C10 75.58(19) . . . . ?
C3 N3 C8 C9 95.26(16) . . . . ?
C4 N3 C8 C9 -52.94(19) . . . . ?
C3 N4 C11 C13 -101.96(15) . . . . ?
C5 N4 C11 C13 76.80(18) . . . . ?
C3 N4 C11 C12 129.75(14) . . . . ?
C5 N4 C11 C12 -51.5(2) . . . . ?
C2 N2 C14 N6 -150.48(13) . . . . ?
Cu1 N2 C14 N6 31.5(2) . . . . ?
C2 N2 C14 N5 25.8(2) . . . . ?
Cu1 N2 C14 N5 -152.19(12) . . . . ?
C16 N6 C14 N2 171.79(14) . . . . ?
C22 N6 C14 N2 3.1(2) . . . . ?
C16 N6 C14 N5 -5.24(16) . . . . ?
C22 N6 C14 N5 -173.88(13) . . . . ?
C15 N5 C14 N2 -173.06(14) . . . . ?
C19 N5 C14 N2 32.3(2) . . . . ?
C15 N5 C14 N6 3.78(16) . . . . ?
C19 N5 C14 N6 -150.90(12) . . . . ?
C14 N5 C15 C16 -0.87(17) . . . . ?
C19 N5 C15 C16 152.64(14) . . . . ?
C14 N5 C15 C17 174.14(14) . . . . ?
C19 N5 C15 C17 -32.4(2) . . . . ?
N5 C15 C16 N6 -2.35(17) . . . . ?
C17 C15 C16 N6 -177.04(15) . . . . ?
N5 C15 C16 C18 173.92(15) . . . . ?
C17 C15 C16 C18 -0.8(3) . . . . ?
C14 N6 C16 C15 4.81(17) . . . . ?
C22 N6 C16 C15 172.47(14) . . . . ?
C14 N6 C16 C18 -171.68(15) . . . . ?
C22 N6 C16 C18 -4.0(2) . . . . ?
C14 N5 C19 C21 -135.08(14) . . . . ?
C15 N5 C19 C21 74.49(18) . . . . ?
C14 N5 C19 C20 97.23(16) . . . . ?
C15 N5 C19 C20 -53.20(19) . . . . ?
C14 N6 C22 C23 85.27(16) . . . . ?
C16 N6 C22 C23 -81.00(18) . . . . ?
C14 N6 C22 C24 -146.36(14) . . . . ?
C16 N6 C22 C24 47.4(2) . . . . ?
